data_7115672
loop_
_publ_author_name
'Jens P. Eussner'
'Stefanie Dehnen'

_publ_section_title
;
 Bronze, silver and gold: functionalized group 11 organotin sulfide
 clusters
;
_journal_name_full Chem.Commun.
_journal_page_first 11385
_journal_paper_doi 10.1039/C4cc05666C
_journal_volume 50
_journal_year 2014
_chemical_formula_moiety 'C60 H74 Cl2 Cu2 O4 P2 S8 Sn6, C24 H44 O4 S6 Sn4'
_chemical_formula_sum 'C84 H118 Cl2 Cu2 O8 P2 S14 Sn10'
_chemical_formula_weight 3151.44
_chemical_name_systematic
; 
 ? 
;
_space_group_IT_number 2
_symmetry_cell_setting triclinic
_symmetry_space_group_name_Hall '-P 1'
_symmetry_space_group_name_H-M 'P -1'
_atom_sites_solution_hydrogens geom
_atom_sites_solution_primary direct
_atom_sites_solution_secondary difmap
_audit_creation_method SHELXL-97
_cell_angle_alpha 91.029(6)
_cell_angle_beta 102.416(6)
_cell_angle_gamma 101.294(6)
_cell_formula_units_Z 1
_cell_length_a 12.4911(10)
_cell_length_b 15.0900(13)
_cell_length_c 15.4207(11)
_cell_measurement_reflns_used 11313
_cell_measurement_temperature 100(2)
_cell_measurement_theta_max 27.02
_cell_measurement_theta_min 1.35
_cell_volume 2778.2(4)
_computing_structure_refinement 'SHELXL-97 (Sheldrick, 1997)'
_computing_structure_solution 'SHELXS-97 (Sheldrick, 1990)'
_diffrn_ambient_temperature 100(2)
_diffrn_measured_fraction_theta_full 0.996
_diffrn_measured_fraction_theta_max 0.996
_diffrn_measurement_device_type IPDS2
_diffrn_measurement_method /w
_diffrn_radiation_monochromator graphite
_diffrn_radiation_source 'fine-focus sealed tube'
_diffrn_radiation_type MoK\a
_diffrn_radiation_wavelength 0.71073
_diffrn_reflns_av_R_equivalents 0.0961
_diffrn_reflns_av_sigmaI/netI 0.1877
_diffrn_reflns_limit_h_max 14
_diffrn_reflns_limit_h_min -13
_diffrn_reflns_limit_k_max 17
_diffrn_reflns_limit_k_min -17
_diffrn_reflns_limit_l_max 18
_diffrn_reflns_limit_l_min -18
_diffrn_reflns_number 19994
_diffrn_reflns_theta_full 25.00
_diffrn_reflns_theta_max 25.00
_diffrn_reflns_theta_min 1.35
_exptl_absorpt_coefficient_mu 2.965
_exptl_absorpt_correction_T_max 0.8110
_exptl_absorpt_correction_T_min 0.6848
_exptl_absorpt_correction_type numerical
_exptl_absorpt_process_details 'XPREP in SHELXTL (Bruker, 1997)'
_exptl_crystal_colour yellow
_exptl_crystal_density_diffrn 1.884
_exptl_crystal_density_method 'not measured'
_exptl_crystal_description plate
_exptl_crystal_F_000 1532
_exptl_crystal_size_max 0.15
_exptl_crystal_size_mid 0.12
_exptl_crystal_size_min 0.07
_refine_diff_density_max 1.781
_refine_diff_density_min -0.687
_refine_diff_density_rms 0.170
_refine_ls_extinction_method none
_refine_ls_goodness_of_fit_ref 0.698
_refine_ls_hydrogen_treatment constr
_refine_ls_matrix_type full
_refine_ls_number_parameters 562
_refine_ls_number_reflns 9740
_refine_ls_number_restraints 0
_refine_ls_restrained_S_all 0.698
_refine_ls_R_factor_all 0.1056
_refine_ls_R_factor_gt 0.0460
_refine_ls_shift/su_max 0.001
_refine_ls_shift/su_mean 0.000
_refine_ls_structure_factor_coef Fsqd
_refine_ls_weighting_details 'calc w=1/[\s^2^(Fo^2^)+(0.0329P)^2^+0.0000P] where P=(Fo^2^+2Fc^2^)/3'
_refine_ls_weighting_scheme calc
_refine_ls_wR_factor_gt 0.0947
_refine_ls_wR_factor_ref 0.1033
_reflns_number_gt 4688
_reflns_number_total 9740
_reflns_threshold_expression >2sigma(I)
_cod_data_source_file c4cc05666c2.cif
_cod_data_source_block Compound2
_cod_original_sg_symbol_H-M P-1
_cod_database_code 7115672

loop_
_symmetry_equiv_pos_as_xyz
'x, y, z'
'-x, -y, -z'

loop_
_atom_site_label
_atom_site_type_symbol
_atom_site_fract_x
_atom_site_fract_y
_atom_site_fract_z
_atom_site_U_iso_or_equiv
_atom_site_adp_type
_atom_site_occupancy
_atom_site_symmetry_multiplicity
_atom_site_calc_flag
_atom_site_refinement_flags
C1 C -0.3079(10) 1.0786(8) 0.2364(7) 0.039(3) Uani 1 1 d .
C2 C -0.3025(10) 0.9850(8) 0.2708(8) 0.047(3) Uani 1 1 d .
H2A H -0.3647 0.9400 0.2353 0.071 Uiso 1 1 calc R
H2B H -0.3082 0.9853 0.3332 0.071 Uiso 1 1 calc R
H2C H -0.2313 0.9695 0.2660 0.071 Uiso 1 1 calc R
C3 C -0.2337(10) 1.1519(8) 0.3051(7) 0.045(3) Uani 1 1 d .
H3A H -0.2303 1.2111 0.2796 0.068 Uiso 1 1 calc R
H3B H -0.1581 1.1394 0.3216 0.068 Uiso 1 1 calc R
H3C H -0.2652 1.1521 0.3580 0.068 Uiso 1 1 calc R
C4 C -0.4276(10) 1.0936(8) 0.2129(8) 0.049(3) Uani 1 1 d .
H4A H -0.4509 1.1057 0.2686 0.059 Uiso 1 1 calc R
H4B H -0.4775 1.0371 0.1830 0.059 Uiso 1 1 calc R
C5 C -0.4441(9) 1.1714(7) 0.1528(8) 0.038(3) Uani 1 1 d .
C6 C -0.5355(10) 1.2170(9) 0.1589(9) 0.054(3) Uani 1 1 d .
H6A H -0.5406 1.2622 0.1142 0.080 Uiso 1 1 calc R
H6B H -0.5210 1.2469 0.2184 0.080 Uiso 1 1 calc R
H6C H -0.6061 1.1723 0.1482 0.080 Uiso 1 1 calc R
C7 C 0.1461(9) 1.2477(7) 0.2747(7) 0.036(3) Uani 1 1 d .
C8 C 0.1829(11) 1.1755(8) 0.3380(7) 0.046(3) Uani 1 1 d .
H8A H 0.2179 1.1353 0.3075 0.068 Uiso 1 1 calc R
H8B H 0.1173 1.1399 0.3555 0.068 Uiso 1 1 calc R
H8C H 0.2369 1.2055 0.3912 0.068 Uiso 1 1 calc R
C9 C 0.0767(9) 1.3023(7) 0.3159(7) 0.037(3) Uani 1 1 d .
H9A H 0.0530 1.3472 0.2749 0.055 Uiso 1 1 calc R
H9B H 0.1219 1.3332 0.3721 0.055 Uiso 1 1 calc R
H9C H 0.0104 1.2614 0.3272 0.055 Uiso 1 1 calc R
C10 C 0.2477(9) 1.3061(8) 0.2582(7) 0.039(3) Uani 1 1 d .
H10A H 0.3015 1.2679 0.2506 0.047 Uiso 1 1 calc R
H10B H 0.2829 1.3483 0.3111 0.047 Uiso 1 1 calc R
C11 C 0.2256(10) 1.3612(7) 0.1761(8) 0.038(3) Uani 1 1 d .
C12 C 0.3159(9) 1.4409(7) 0.1673(9) 0.046(3) Uani 1 1 d .
H12A H 0.2976 1.4636 0.1079 0.069 Uiso 1 1 calc R
H12B H 0.3879 1.4219 0.1759 0.069 Uiso 1 1 calc R
H12C H 0.3208 1.4890 0.2123 0.069 Uiso 1 1 calc R
C13 C -0.0618(9) 0.8286(7) 0.2957(7) 0.034(3) Uani 1 1 d .
C14 C 0.0385(9) 0.8855(7) 0.3325(8) 0.038(3) Uani 1 1 d .
H14 H 0.0881 0.9072 0.2952 0.046 Uiso 1 1 calc R
C15 C 0.0692(11) 0.9118(8) 0.4213(9) 0.049(3) Uani 1 1 d .
H15 H 0.1385 0.9519 0.4453 0.059 Uiso 1 1 calc R
C16 C -0.0046(12) 0.8780(9) 0.4764(9) 0.059(4) Uani 1 1 d .
H16 H 0.0168 0.8936 0.5385 0.071 Uiso 1 1 calc R
C17 C -0.1040(10) 0.8244(9) 0.4422(8) 0.049(3) Uani 1 1 d .
H17 H -0.1540 0.8044 0.4797 0.059 Uiso 1 1 calc R
C18 C -0.1344(11) 0.7981(8) 0.3529(8) 0.049(3) Uani 1 1 d .
H18 H -0.2047 0.7591 0.3294 0.058 Uiso 1 1 calc R
C19 C -0.0484(10) 0.6900(7) 0.1729(7) 0.038(3) Uani 1 1 d .
C20 C 0.0219(8) 0.6565(7) 0.2446(7) 0.035(3) Uani 1 1 d .
H20 H 0.0437 0.6893 0.3009 0.042 Uiso 1 1 calc R
C21 C 0.0590(9) 0.5776(7) 0.2343(8) 0.038(3) Uani 1 1 d .
H21 H 0.1095 0.5593 0.2825 0.046 Uiso 1 1 calc R
C22 C 0.0248(10) 0.5250(8) 0.1561(9) 0.047(3) Uani 1 1 d .
H22 H 0.0471 0.4689 0.1508 0.056 Uiso 1 1 calc R
C23 C -0.0435(11) 0.5563(9) 0.0851(9) 0.054(3) Uani 1 1 d .
H23 H -0.0662 0.5221 0.0296 0.065 Uiso 1 1 calc R
C24 C -0.0791(9) 0.6367(7) 0.0940(8) 0.039(3) Uani 1 1 d .
H24 H -0.1263 0.6559 0.0441 0.046 Uiso 1 1 calc R
C25 C -0.2477(10) 0.7548(7) 0.1485(8) 0.040(3) Uani 1 1 d .
C26 C -0.3050(10) 0.6660(8) 0.1610(8) 0.045(3) Uani 1 1 d .
H26 H -0.2633 0.6228 0.1863 0.054 Uiso 1 1 calc R
C27 C -0.4187(10) 0.6424(8) 0.1370(9) 0.049(3) Uani 1 1 d .
H27 H -0.4564 0.5841 0.1482 0.059 Uiso 1 1 calc R
C28 C -0.4792(10) 0.7039(8) 0.0963(8) 0.042(3) Uani 1 1 d .
H28 H -0.5581 0.6855 0.0760 0.051 Uiso 1 1 calc R
C29 C -0.4298(9) 0.7883(8) 0.0846(7) 0.040(3) Uani 1 1 d .
H29 H -0.4735 0.8302 0.0591 0.047 Uiso 1 1 calc R
C30 C -0.3140(9) 0.8144(7) 0.1103(7) 0.037(3) Uani 1 1 d .
H30 H -0.2790 0.8744 0.1015 0.045 Uiso 1 1 calc R
C31 C 0.5658(10) 0.2109(7) 0.5993(8) 0.040(3) Uani 1 1 d .
C32 C 0.4604(11) 0.1506(8) 0.5415(8) 0.052(3) Uani 1 1 d .
H32A H 0.3945 0.1588 0.5631 0.078 Uiso 1 1 calc R
H32B H 0.4671 0.0870 0.5447 0.078 Uiso 1 1 calc R
H32C H 0.4521 0.1673 0.4796 0.078 Uiso 1 1 calc R
C33 C 0.6713(10) 0.1966(8) 0.5749(8) 0.047(3) Uani 1 1 d .
H33A H 0.7341 0.2444 0.6048 0.070 Uiso 1 1 calc R
H33B H 0.6630 0.1984 0.5103 0.070 Uiso 1 1 calc R
H33C H 0.6859 0.1375 0.5936 0.070 Uiso 1 1 calc R
C34 C 0.5733(10) 0.2012(8) 0.7008(8) 0.045(3) Uani 1 1 d .
H34A H 0.4981 0.1989 0.7129 0.054 Uiso 1 1 calc R
H34B H 0.5953 0.1431 0.7170 0.054 Uiso 1 1 calc R
C35 C 0.6550(10) 0.2766(9) 0.7588(8) 0.043(3) Uani 1 1 d .
C36 C 0.7265(10) 0.2520(8) 0.8442(8) 0.048(3) Uani 1 1 d .
H36A H 0.7455 0.3032 0.8885 0.072 Uiso 1 1 calc R
H36B H 0.7953 0.2379 0.8320 0.072 Uiso 1 1 calc R
H36C H 0.6846 0.1991 0.8670 0.072 Uiso 1 1 calc R
C37 C 0.8058(9) 0.4667(8) 0.3802(8) 0.039(3) Uani 1 1 d .
C38 C 0.8919(9) 0.5466(8) 0.4273(8) 0.044(3) Uani 1 1 d .
H38A H 0.8744 0.6025 0.4017 0.066 Uiso 1 1 calc R
H38B H 0.9663 0.5405 0.4200 0.066 Uiso 1 1 calc R
H38C H 0.8913 0.5490 0.4907 0.066 Uiso 1 1 calc R
C39 C 0.8335(11) 0.3769(8) 0.4232(8) 0.049(3) Uani 1 1 d .
H39A H 0.7645 0.3306 0.4147 0.073 Uiso 1 1 calc R
H39B H 0.8662 0.3896 0.4869 0.073 Uiso 1 1 calc R
H39C H 0.8869 0.3549 0.3944 0.073 Uiso 1 1 calc R
C40 C 0.7948(10) 0.4619(8) 0.2795(8) 0.047(3) Uani 1 1 d .
H40A H 0.8304 0.5222 0.2637 0.057 Uiso 1 1 calc R
H40B H 0.8401 0.4187 0.2659 0.057 Uiso 1 1 calc R
C41 C 0.6867(11) 0.4369(7) 0.2208(7) 0.037(3) Uani 1 1 d .
C42 C 0.6786(12) 0.4226(9) 0.1242(8) 0.054(3) Uani 1 1 d .
H42A H 0.5996 0.4067 0.0932 0.081 Uiso 1 1 calc R
H42B H 0.7160 0.3733 0.1137 0.081 Uiso 1 1 calc R
H42C H 0.7149 0.4783 0.1017 0.081 Uiso 1 1 calc R
O1 O -0.3798(6) 1.1931(5) 0.1027(5) 0.0413(19) Uani 1 1 d .
O2 O 0.1393(6) 1.3384(5) 0.1182(5) 0.0351(18) Uani 1 1 d .
O3 O 0.6620(6) 0.3530(5) 0.7364(5) 0.046(2) Uani 1 1 d .
O4 O 0.6000(6) 0.4328(5) 0.2473(5) 0.045(2) Uani 1 1 d .
P1 P -0.0969(2) 0.79297(19) 0.17835(19) 0.0329(7) Uani 1 1 d .
S1 S -0.0656(2) 1.03162(18) 0.16721(19) 0.0342(6) Uani 1 1 d .
S2 S -0.1207(2) 1.24206(18) 0.09325(19) 0.0357(7) Uani 1 1 d .
S3 S -0.3311(2) 1.02188(19) -0.02103(19) 0.0344(7) Uani 1 1 d .
S4 S -0.1610(2) 0.85925(18) -0.05247(18) 0.0322(6) Uani 1 1 d .
S5 S 0.6988(2) 0.48362(18) 0.58009(19) 0.0370(7) Uani 1 1 d .
S6 S 0.5057(2) 0.34297(19) 0.40841(19) 0.0382(7) Uani 1 1 d .
S7 S 0.3941(3) 0.3790(2) 0.6285(2) 0.0416(7) Uani 1 1 d .
Cl1 Cl 0.2845(2) 1.00114(19) 0.23461(18) 0.0376(6) Uani 1 1 d .
Cu1 Cu -0.04416(11) 0.90212(9) 0.08797(9) 0.0332(3) Uani 1 1 d .
Sn1 Sn -0.23566(6) 1.09987(5) 0.11774(5) 0.03219(19) Uani 1 1 d .
Sn2 Sn 0.04575(6) 1.18228(5) 0.14783(5) 0.03026(19) Uani 1 1 d .
Sn3 Sn 0.16096(6) 0.97486(5) 0.08354(5) 0.03081(19) Uani 1 1 d .
Sn4 Sn 0.55205(6) 0.35315(5) 0.57267(5) 0.0341(2) Uani 1 1 d .
Sn5 Sn 0.64732(6) 0.47658(5) 0.41539(5) 0.0345(2) Uani 1 1 d .

loop_
_atom_site_aniso_label
_atom_site_aniso_U_11
_atom_site_aniso_U_22
_atom_site_aniso_U_33
_atom_site_aniso_U_23
_atom_site_aniso_U_13
_atom_site_aniso_U_12
C1 0.046(7) 0.042(7) 0.030(6) 0.004(5) 0.015(6) 0.003(6)
C2 0.047(8) 0.047(7) 0.057(8) 0.013(6) 0.030(7) 0.010(6)
C3 0.038(7) 0.057(8) 0.038(7) 0.003(6) 0.011(6) 0.003(6)
C4 0.048(8) 0.048(7) 0.055(8) 0.002(6) 0.026(7) 0.006(6)
C5 0.031(6) 0.033(6) 0.048(7) -0.008(6) 0.008(6) 0.005(5)
C6 0.038(8) 0.063(9) 0.063(9) 0.002(7) 0.014(7) 0.015(7)
C7 0.033(7) 0.030(6) 0.047(7) 0.009(5) 0.010(6) 0.008(5)
C8 0.055(8) 0.044(7) 0.037(7) 0.009(6) 0.004(6) 0.017(6)
C9 0.033(6) 0.043(7) 0.030(6) 0.004(5) -0.005(5) 0.012(5)
C10 0.032(6) 0.047(7) 0.034(7) 0.004(6) 0.012(5) -0.003(5)
C11 0.037(7) 0.034(6) 0.047(7) 0.010(6) 0.014(6) 0.013(6)
C12 0.030(7) 0.041(7) 0.067(9) 0.012(6) 0.014(6) 0.004(5)
C13 0.028(6) 0.039(6) 0.038(7) 0.012(5) 0.006(5) 0.013(5)
C14 0.039(7) 0.034(6) 0.043(7) 0.005(6) 0.018(6) 0.001(5)
C15 0.038(7) 0.046(7) 0.059(9) 0.007(7) 0.006(7) 0.003(6)
C16 0.070(10) 0.073(10) 0.039(8) 0.016(7) 0.009(7) 0.026(8)
C17 0.040(8) 0.062(8) 0.040(8) 0.014(6) 0.008(6) -0.005(7)
C18 0.057(8) 0.042(7) 0.046(8) 0.008(6) 0.014(7) 0.003(6)
C19 0.046(7) 0.036(6) 0.032(7) 0.012(5) 0.017(6) 0.001(5)
C20 0.021(6) 0.044(7) 0.039(7) 0.011(6) 0.007(5) 0.003(5)
C21 0.034(7) 0.034(6) 0.052(8) 0.027(6) 0.017(6) 0.012(5)
C22 0.036(7) 0.044(7) 0.070(9) 0.011(7) 0.027(7) 0.011(6)
C23 0.058(9) 0.064(9) 0.045(8) -0.001(7) 0.019(7) 0.017(7)
C24 0.037(7) 0.040(7) 0.038(7) 0.005(6) 0.003(6) 0.013(6)
C25 0.036(7) 0.035(6) 0.049(8) 0.014(6) 0.017(6) -0.001(5)
C26 0.042(8) 0.041(7) 0.043(7) 0.017(6) 0.009(6) -0.008(6)
C27 0.039(8) 0.037(7) 0.068(9) 0.008(6) 0.015(7) -0.004(6)
C28 0.035(7) 0.045(7) 0.043(7) 0.006(6) 0.004(6) 0.003(6)
C29 0.035(7) 0.044(7) 0.036(7) 0.008(6) 0.000(5) 0.009(6)
C30 0.030(7) 0.034(6) 0.042(7) 0.009(5) 0.002(5) -0.001(5)
C31 0.036(7) 0.033(6) 0.049(7) 0.009(6) 0.001(6) 0.008(5)
C32 0.061(9) 0.033(7) 0.050(8) 0.004(6) -0.001(7) -0.003(6)
C33 0.035(7) 0.053(8) 0.059(8) 0.016(7) 0.015(6) 0.021(6)
C34 0.036(7) 0.046(7) 0.055(8) 0.015(6) 0.020(6) 0.003(6)
C35 0.034(7) 0.051(8) 0.049(8) 0.016(6) 0.013(6) 0.014(6)
C36 0.050(8) 0.046(7) 0.050(8) 0.017(6) 0.011(6) 0.015(6)
C37 0.037(7) 0.041(7) 0.041(7) 0.009(6) 0.012(6) 0.010(6)
C38 0.035(7) 0.045(7) 0.058(8) 0.005(6) 0.009(6) 0.023(6)
C39 0.053(8) 0.041(7) 0.055(8) 0.012(6) 0.010(7) 0.017(6)
C40 0.046(8) 0.053(8) 0.049(8) 0.024(6) 0.018(7) 0.014(6)
C41 0.052(8) 0.026(6) 0.036(7) 0.007(5) 0.015(6) 0.006(5)
C42 0.064(9) 0.048(8) 0.055(9) 0.016(7) 0.020(7) 0.017(7)
O1 0.034(5) 0.043(5) 0.046(5) 0.002(4) 0.007(4) 0.008(4)
O2 0.040(5) 0.032(4) 0.032(4) 0.004(3) 0.008(4) 0.004(4)
O3 0.038(5) 0.047(5) 0.054(5) 0.026(4) 0.010(4) 0.011(4)
O4 0.031(5) 0.055(5) 0.042(5) 0.006(4) 0.007(4) -0.005(4)
P1 0.0286(16) 0.0327(16) 0.0375(17) 0.0118(13) 0.0087(13) 0.0039(13)
S1 0.0301(15) 0.0336(15) 0.0398(16) 0.0131(13) 0.0088(13) 0.0065(12)
S2 0.0317(16) 0.0305(15) 0.0459(18) 0.0083(13) 0.0073(14) 0.0096(12)
S3 0.0274(15) 0.0381(16) 0.0376(16) 0.0063(13) 0.0080(13) 0.0053(12)
S4 0.0270(15) 0.0325(15) 0.0364(16) 0.0058(13) 0.0061(13) 0.0048(12)
S5 0.0385(17) 0.0324(15) 0.0389(17) 0.0093(13) 0.0074(14) 0.0053(13)
S6 0.0347(17) 0.0381(16) 0.0374(17) 0.0064(13) 0.0023(14) 0.0030(13)
S7 0.0406(18) 0.0391(17) 0.0516(19) 0.0192(15) 0.0196(15) 0.0116(14)
Cl1 0.0337(16) 0.0439(16) 0.0336(15) 0.0073(13) 0.0036(13) 0.0079(13)
Cu1 0.0312(8) 0.0325(7) 0.0355(8) 0.0099(6) 0.0084(6) 0.0038(6)
Sn1 0.0282(4) 0.0312(4) 0.0373(5) 0.0063(4) 0.0083(4) 0.0050(3)
Sn2 0.0274(4) 0.0295(4) 0.0335(4) 0.0062(3) 0.0065(3) 0.0047(3)
Sn3 0.0263(4) 0.0314(4) 0.0350(4) 0.0079(3) 0.0073(3) 0.0054(3)
Sn4 0.0306(4) 0.0333(4) 0.0377(5) 0.0107(4) 0.0066(4) 0.0054(3)
Sn5 0.0297(4) 0.0360(4) 0.0379(5) 0.0103(4) 0.0075(4) 0.0063(4)

loop_
_atom_type_symbol
_atom_type_description
_atom_type_scat_dispersion_real
_atom_type_scat_dispersion_imag
_atom_type_scat_source
C C 0.0033 0.0016 'International Tables Vol C Tables 4.2.6.8 and 6.1.1.4'
H H 0.0000 0.0000 'International Tables Vol C Tables 4.2.6.8 and 6.1.1.4'
O O 0.0106 0.0060 'International Tables Vol C Tables 4.2.6.8 and 6.1.1.4'
P P 0.1023 0.0942 'International Tables Vol C Tables 4.2.6.8 and 6.1.1.4'
S S 0.1246 0.1234 'International Tables Vol C Tables 4.2.6.8 and 6.1.1.4'
Cl Cl 0.1484 0.1585 'International Tables Vol C Tables 4.2.6.8 and 6.1.1.4'
Cu Cu 0.3201 1.2651 'International Tables Vol C Tables 4.2.6.8 and 6.1.1.4'
Sn Sn -0.6537 1.4246 'International Tables Vol C Tables 4.2.6.8 and 6.1.1.4'

loop_
_geom_angle_atom_site_label_1
_geom_angle_atom_site_label_2
_geom_angle_atom_site_label_3
_geom_angle
_geom_angle_site_symmetry_1
_geom_angle_site_symmetry_3
C4 C1 C2 111.8(10) . .
C4 C1 C3 110.6(10) . .
C2 C1 C3 110.1(10) . .
C4 C1 Sn1 108.5(7) . .
C2 C1 Sn1 111.7(7) . .
C3 C1 Sn1 103.9(7) . .
C1 C2 H2A 109.5 . .
C1 C2 H2B 109.5 . .
H2A C2 H2B 109.5 . .
C1 C2 H2C 109.5 . .
H2A C2 H2C 109.5 . .
H2B C2 H2C 109.5 . .
C1 C3 H3A 109.5 . .
C1 C3 H3B 109.5 . .
H3A C3 H3B 109.5 . .
C1 C3 H3C 109.5 . .
H3A C3 H3C 109.5 . .
H3B C3 H3C 109.5 . .
C1 C4 C5 114.3(10) . .
C1 C4 H4A 108.7 . .
C5 C4 H4A 108.7 . .
C1 C4 H4B 108.7 . .
C5 C4 H4B 108.7 . .
H4A C4 H4B 107.6 . .
O1 C5 C6 123.5(11) . .
O1 C5 C4 119.0(10) . .
C6 C5 C4 117.5(11) . .
C5 C6 H6A 109.5 . .
C5 C6 H6B 109.5 . .
H6A C6 H6B 109.5 . .
C5 C6 H6C 109.5 . .
H6A C6 H6C 109.5 . .
H6B C6 H6C 109.5 . .
C10 C7 C9 111.4(9) . .
C10 C7 C8 107.8(9) . .
C9 C7 C8 110.2(9) . .
C10 C7 Sn2 108.4(7) . .
C9 C7 Sn2 109.0(7) . .
C8 C7 Sn2 110.0(7) . .
C7 C8 H8A 109.5 . .
C7 C8 H8B 109.5 . .
H8A C8 H8B 109.5 . .
C7 C8 H8C 109.5 . .
H8A C8 H8C 109.5 . .
H8B C8 H8C 109.5 . .
C7 C9 H9A 109.5 . .
C7 C9 H9B 109.5 . .
H9A C9 H9B 109.5 . .
C7 C9 H9C 109.5 . .
H9A C9 H9C 109.5 . .
H9B C9 H9C 109.5 . .
C7 C10 C11 113.5(9) . .
C7 C10 H10A 108.9 . .
C11 C10 H10A 108.9 . .
C7 C10 H10B 108.9 . .
C11 C10 H10B 108.9 . .
H10A C10 H10B 107.7 . .
O2 C11 C12 121.7(10) . .
O2 C11 C10 120.6(10) . .
C12 C11 C10 117.6(10) . .
C11 C12 H12A 109.5 . .
C11 C12 H12B 109.5 . .
H12A C12 H12B 109.5 . .
C11 C12 H12C 109.5 . .
H12A C12 H12C 109.5 . .
H12B C12 H12C 109.5 . .
C14 C13 C18 117.5(10) . .
C14 C13 P1 120.4(9) . .
C18 C13 P1 122.1(9) . .
C15 C14 C13 122.0(11) . .
C15 C14 H14 119.0 . .
C13 C14 H14 119.0 . .
C14 C15 C16 118.5(12) . .
C14 C15 H15 120.7 . .
C16 C15 H15 120.7 . .
C17 C16 C15 120.9(12) . .
C17 C16 H16 119.6 . .
C15 C16 H16 119.6 . .
C16 C17 C18 120.3(12) . .
C16 C17 H17 119.9 . .
C18 C17 H17 119.9 . .
C17 C18 C13 120.7(12) . .
C17 C18 H18 119.6 . .
C13 C18 H18 119.6 . .
C24 C19 C20 115.5(10) . .
C24 C19 P1 119.5(8) . .
C20 C19 P1 125.0(8) . .
C21 C20 C19 121.5(11) . .
C21 C20 H20 119.2 . .
C19 C20 H20 119.2 . .
C22 C21 C20 121.6(11) . .
C22 C21 H21 119.2 . .
C20 C21 H21 119.2 . .
C21 C22 C23 117.9(11) . .
C21 C22 H22 121.0 . .
C23 C22 H22 121.0 . .
C24 C23 C22 121.0(12) . .
C24 C23 H23 119.5 . .
C22 C23 H23 119.5 . .
C23 C24 C19 122.4(11) . .
C23 C24 H24 118.8 . .
C19 C24 H24 118.8 . .
C30 C25 C26 116.6(11) . .
C30 C25 P1 119.2(8) . .
C26 C25 P1 124.3(9) . .
C27 C26 C25 120.8(11) . .
C27 C26 H26 119.6 . .
C25 C26 H26 119.6 . .
C26 C27 C28 119.6(11) . .
C26 C27 H27 120.2 . .
C28 C27 H27 120.2 . .
C29 C28 C27 121.9(11) . .
C29 C28 H28 119.1 . .
C27 C28 H28 119.1 . .
C28 C29 C30 119.4(11) . .
C28 C29 H29 120.3 . .
C30 C29 H29 120.3 . .
C29 C30 C25 121.6(10) . .
C29 C30 H30 119.2 . .
C25 C30 H30 119.2 . .
C33 C31 C32 112.7(10) . .
C33 C31 C34 110.6(9) . .
C32 C31 C34 112.7(10) . .
C33 C31 Sn4 107.1(8) . .
C32 C31 Sn4 106.4(7) . .
C34 C31 Sn4 107.0(7) . .
C31 C32 H32A 109.5 . .
C31 C32 H32B 109.5 . .
H32A C32 H32B 109.5 . .
C31 C32 H32C 109.5 . .
H32A C32 H32C 109.5 . .
H32B C32 H32C 109.5 . .
C31 C33 H33A 109.5 . .
C31 C33 H33B 109.5 . .
H33A C33 H33B 109.5 . .
C31 C33 H33C 109.5 . .
H33A C33 H33C 109.5 . .
H33B C33 H33C 109.5 . .
C35 C34 C31 113.9(9) . .
C35 C34 H34A 108.8 . .
C31 C34 H34A 108.8 . .
C35 C34 H34B 108.8 . .
C31 C34 H34B 108.8 . .
H34A C34 H34B 107.7 . .
O3 C35 C34 119.5(11) . .
O3 C35 C36 122.8(11) . .
C34 C35 C36 117.7(10) . .
C35 C36 H36A 109.5 . .
C35 C36 H36B 109.5 . .
H36A C36 H36B 109.5 . .
C35 C36 H36C 109.5 . .
H36A C36 H36C 109.5 . .
H36B C36 H36C 109.5 . .
C38 C37 C40 113.0(10) . .
C38 C37 C39 109.1(10) . .
C40 C37 C39 112.1(9) . .
C38 C37 Sn5 106.7(7) . .
C40 C37 Sn5 111.8(7) . .
C39 C37 Sn5 103.5(7) . .
C37 C38 H38A 109.5 . .
C37 C38 H38B 109.5 . .
H38A C38 H38B 109.5 . .
C37 C38 H38C 109.5 . .
H38A C38 H38C 109.5 . .
H38B C38 H38C 109.5 . .
C37 C39 H39A 109.5 . .
C37 C39 H39B 109.5 . .
H39A C39 H39B 109.5 . .
C37 C39 H39C 109.5 . .
H39A C39 H39C 109.5 . .
H39B C39 H39C 109.5 . .
C41 C40 C37 120.2(10) . .
C41 C40 H40A 107.3 . .
C37 C40 H40A 107.3 . .
C41 C40 H40B 107.3 . .
C37 C40 H40B 107.3 . .
H40A C40 H40B 106.9 . .
O4 C41 C40 121.9(10) . .
O4 C41 C42 118.6(11) . .
C40 C41 C42 119.3(11) . .
C41 C42 H42A 109.5 . .
C41 C42 H42B 109.5 . .
H42A C42 H42B 109.5 . .
C41 C42 H42C 109.5 . .
H42A C42 H42C 109.5 . .
H42B C42 H42C 109.5 . .
C5 O1 Sn1 112.1(7) . .
C11 O2 Sn2 107.6(6) . .
C19 P1 C25 102.5(5) . .
C19 P1 C13 104.9(5) . .
C25 P1 C13 106.3(5) . .
C19 P1 Cu1 117.8(4) . .
C25 P1 Cu1 109.4(4) . .
C13 P1 Cu1 114.8(4) . .
Cu1 S1 Sn2 119.13(12) . .
Cu1 S1 Sn1 120.48(12) . .
Sn2 S1 Sn1 86.25(9) . .
Sn2 S2 Sn1 89.83(9) . .
Sn1 S3 Sn3 96.59(10) . 2_575
Cu1 S4 Sn2 107.07(11) . 2_575
Cu1 S4 Sn3 90.72(10) . 2_575
Sn2 S4 Sn3 102.70(10) 2_575 2_575
Sn4 S5 Sn5 87.25(10) . .
Sn5 S6 Sn4 87.51(10) . .
Sn4 S7 Sn5 109.61(12) . 2_666
P1 Cu1 S4 106.03(11) . .
P1 Cu1 S1 99.98(11) . .
S4 Cu1 S1 118.47(11) . .
P1 Cu1 Sn3 125.59(9) . .
S4 Cu1 Sn3 113.80(9) . .
S1 Cu1 Sn3 92.29(8) . .
C1 Sn1 S3 120.5(3) . .
C1 Sn1 S2 123.0(3) . .
S3 Sn1 S2 109.90(10) . .
C1 Sn1 O1 74.1(4) . .
S3 Sn1 O1 89.39(18) . .
S2 Sn1 O1 82.0(2) . .
C1 Sn1 S1 99.2(3) . .
S3 Sn1 S1 105.06(10) . .
S2 Sn1 S1 91.41(9) . .
O1 Sn1 S1 165.48(18) . .
C7 Sn2 S2 113.4(3) . .
C7 Sn2 S4 112.0(3) . 2_575
S2 Sn2 S4 123.27(10) . 2_575
C7 Sn2 S1 111.6(3) . .
S2 Sn2 S1 92.37(10) . .
S4 Sn2 S1 100.90(9) 2_575 .
C7 Sn2 O2 72.5(3) . .
S2 Sn2 O2 81.66(18) . .
S4 Sn2 O2 81.23(17) 2_575 .
S1 Sn2 O2 173.81(19) . .
Cl1 Sn3 S3 88.77(9) . 2_575
Cl1 Sn3 S4 97.45(9) . 2_575
S3 Sn3 S4 91.73(9) 2_575 2_575
Cl1 Sn3 Cu1 111.80(7) . .
S3 Sn3 Cu1 150.38(8) 2_575 .
S4 Sn3 Cu1 105.73(7) 2_575 .
C31 Sn4 S5 128.8(3) . .
C31 Sn4 S7 106.1(3) . .
S5 Sn4 S7 115.13(10) . .
C31 Sn4 S6 100.5(3) . .
S5 Sn4 S6 92.65(10) . .
S7 Sn4 S6 110.26(11) . .
C37 Sn5 S6 119.6(3) . .
C37 Sn5 S7 107.5(3) . 2_666
S6 Sn5 S7 123.02(11) . 2_666
C37 Sn5 S5 102.1(3) . .
S6 Sn5 S5 92.52(10) . .
S7 Sn5 S5 107.58(10) 2_666 .

loop_
_geom_bond_atom_site_label_1
_geom_bond_atom_site_label_2
_geom_bond_distance
_geom_bond_site_symmetry_2
C1 C4 1.523(16) .
C1 C2 1.527(15) .
C1 C3 1.530(15) .
C1 Sn1 2.209(11) .
C2 H2A 0.9800 .
C2 H2B 0.9800 .
C2 H2C 0.9800 .
C3 H3A 0.9800 .
C3 H3B 0.9800 .
C3 H3C 0.9800 .
C4 C5 1.527(16) .
C4 H4A 0.9900 .
C4 H4B 0.9900 .
C5 O1 1.234(13) .
C5 C6 1.463(15) .
C6 H6A 0.9800 .
C6 H6B 0.9800 .
C6 H6C 0.9800 .
C7 C10 1.470(15) .
C7 C9 1.528(14) .
C7 C8 1.547(15) .
C7 Sn2 2.182(11) .
C8 H8A 0.9800 .
C8 H8B 0.9800 .
C8 H8C 0.9800 .
C9 H9A 0.9800 .
C9 H9B 0.9800 .
C9 H9C 0.9800 .
C10 C11 1.532(15) .
C10 H10A 0.9900 .
C10 H10B 0.9900 .
C11 O2 1.228(13) .
C11 C12 1.510(15) .
C12 H12A 0.9800 .
C12 H12B 0.9800 .
C12 H12C 0.9800 .
C13 C14 1.373(15) .
C13 C18 1.417(16) .
C13 P1 1.813(11) .
C14 C15 1.369(16) .
C14 H14 0.9500 .
C15 C16 1.415(17) .
C15 H15 0.9500 .
C16 C17 1.335(17) .
C16 H16 0.9500 .
C17 C18 1.377(16) .
C17 H17 0.9500 .
C18 H18 0.9500 .
C19 C24 1.386(15) .
C19 C20 1.424(15) .
C19 P1 1.781(11) .
C20 C21 1.377(14) .
C20 H20 0.9500 .
C21 C22 1.370(16) .
C21 H21 0.9500 .
C22 C23 1.387(17) .
C22 H22 0.9500 .
C23 C24 1.385(15) .
C23 H23 0.9500 .
C24 H24 0.9500 .
C25 C30 1.395(15) .
C25 C26 1.428(15) .
C25 P1 1.812(12) .
C26 C27 1.361(16) .
C26 H26 0.9500 .
C27 C28 1.386(16) .
C27 H27 0.9500 .
C28 C29 1.335(15) .
C28 H28 0.9500 .
C29 C30 1.389(15) .
C29 H29 0.9500 .
C30 H30 0.9500 .
C31 C33 1.500(15) .
C31 C32 1.534(16) .
C31 C34 1.559(16) .
C31 Sn4 2.225(11) .
C32 H32A 0.9800 .
C32 H32B 0.9800 .
C32 H32C 0.9800 .
C33 H33A 0.9800 .
C33 H33B 0.9800 .
C33 H33C 0.9800 .
C34 C35 1.501(16) .
C34 H34A 0.9900 .
C34 H34B 0.9900 .
C35 O3 1.202(13) .
C35 C36 1.519(16) .
C36 H36A 0.9800 .
C36 H36B 0.9800 .
C36 H36C 0.9800 .
C37 C38 1.504(16) .
C37 C40 1.528(15) .
C37 C39 1.586(15) .
C37 Sn5 2.193(11) .
C38 H38A 0.9800 .
C38 H38B 0.9800 .
C38 H38C 0.9800 .
C39 H39A 0.9800 .
C39 H39B 0.9800 .
C39 H39C 0.9800 .
C40 C41 1.431(16) .
C40 H40A 0.9900 .
C40 H40B 0.9900 .
C41 O4 1.230(13) .
C41 C42 1.480(16) .
C42 H42A 0.9800 .
C42 H42B 0.9800 .
C42 H42C 0.9800 .
O1 Sn1 2.469(7) .
O2 Sn2 2.512(7) .
P1 Cu1 2.267(3) .
S1 Cu1 2.376(3) .
S1 Sn2 2.481(3) .
S1 Sn1 2.519(3) .
S2 Sn2 2.419(3) .
S2 Sn1 2.422(3) .
S3 Sn1 2.377(3) .
S3 Sn3 2.508(3) 2_575
S4 Cu1 2.337(3) .
S4 Sn2 2.420(3) 2_575
S4 Sn3 2.557(3) 2_575
S5 Sn4 2.395(3) .
S5 Sn5 2.477(3) .
S6 Sn5 2.392(3) .
S6 Sn4 2.469(3) .
S7 Sn4 2.409(3) .
S7 Sn5 2.413(3) 2_666
Cl1 Sn3 2.479(3) .
Cu1 Sn3 2.5982(15) .
Sn2 S4 2.420(3) 2_575
Sn3 S3 2.508(3) 2_575
Sn3 S4 2.557(3) 2_575
Sn5 S7 2.413(3) 2_666

loop_
_geom_torsion_atom_site_label_1
_geom_torsion_atom_site_label_2
_geom_torsion_atom_site_label_3
_geom_torsion_atom_site_label_4
_geom_torsion
_geom_torsion_site_symmetry_1
_geom_torsion_site_symmetry_4
C2 C1 C4 C5 -162.2(10) . .
C3 C1 C4 C5 74.7(12) . .
Sn1 C1 C4 C5 -38.6(11) . .
C1 C4 C5 O1 26.3(15) . .
C1 C4 C5 C6 -152.9(11) . .
C9 C7 C10 C11 -76.8(11) . .
C8 C7 C10 C11 162.2(9) . .
Sn2 C7 C10 C11 43.1(10) . .
C7 C10 C11 O2 -19.5(14) . .
C7 C10 C11 C12 163.5(10) . .
C18 C13 C14 C15 0.6(16) . .
P1 C13 C14 C15 -178.2(9) . .
C13 C14 C15 C16 0.9(18) . .
C14 C15 C16 C17 -2.6(19) . .
C15 C16 C17 C18 3(2) . .
C16 C17 C18 C13 -1.1(19) . .
C14 C13 C18 C17 -0.6(17) . .
P1 C13 C18 C17 178.2(9) . .
C24 C19 C20 C21 1.9(15) . .
P1 C19 C20 C21 -177.7(8) . .
C19 C20 C21 C22 -3.9(16) . .
C20 C21 C22 C23 3.9(17) . .
C21 C22 C23 C24 -2.2(18) . .
C22 C23 C24 C19 0.4(19) . .
C20 C19 C24 C23 -0.3(17) . .
P1 C19 C24 C23 179.4(9) . .
C30 C25 C26 C27 -0.6(17) . .
P1 C25 C26 C27 179.9(9) . .
C25 C26 C27 C28 3.0(19) . .
C26 C27 C28 C29 -4.4(19) . .
C27 C28 C29 C30 3.1(18) . .
C28 C29 C30 C25 -0.5(18) . .
C26 C25 C30 C29 -0.7(17) . .
P1 C25 C30 C29 178.9(9) . .
C33 C31 C34 C35 69.6(13) . .
C32 C31 C34 C35 -163.3(10) . .
Sn4 C31 C34 C35 -46.8(11) . .
C31 C34 C35 O3 39.5(15) . .
C31 C34 C35 C36 -140.1(10) . .
C38 C37 C40 C41 -139.3(11) . .
C39 C37 C40 C41 96.8(13) . .
Sn5 C37 C40 C41 -18.8(13) . .
C37 C40 C41 O4 11.9(17) . .
C37 C40 C41 C42 -173.1(10) . .
C6 C5 O1 Sn1 178.5(9) . .
C4 C5 O1 Sn1 -0.7(12) . .
C12 C11 O2 Sn2 165.5(8) . .
C10 C11 O2 Sn2 -11.4(11) . .
C24 C19 P1 C25 58.2(10) . .
C20 C19 P1 C25 -122.1(10) . .
C24 C19 P1 C13 169.1(9) . .
C20 C19 P1 C13 -11.3(11) . .
C24 C19 P1 Cu1 -61.9(10) . .
C20 C19 P1 Cu1 117.8(9) . .
C30 C25 P1 C19 -153.8(9) . .
C26 C25 P1 C19 25.8(11) . .
C30 C25 P1 C13 96.4(10) . .
C26 C25 P1 C13 -84.0(11) . .
C30 C25 P1 Cu1 -28.0(10) . .
C26 C25 P1 Cu1 151.5(9) . .
C14 C13 P1 C19 91.7(9) . .
C18 C13 P1 C19 -87.0(10) . .
C14 C13 P1 C25 -160.2(9) . .
C18 C13 P1 C25 21.1(10) . .
C14 C13 P1 Cu1 -39.1(10) . .
C18 C13 P1 Cu1 142.2(8) . .
C19 P1 Cu1 S4 79.2(4) . .
C25 P1 Cu1 S4 -37.3(4) . .
C13 P1 Cu1 S4 -156.6(4) . .
C19 P1 Cu1 S1 -157.2(4) . .
C25 P1 Cu1 S1 86.4(4) . .
C13 P1 Cu1 S1 -32.9(4) . .
C19 P1 Cu1 Sn3 -57.1(5) . .
C25 P1 Cu1 Sn3 -173.5(4) . .
C13 P1 Cu1 Sn3 67.2(4) . .
Sn2 S4 Cu1 P1 -110.96(12) 2_575 .
Sn3 S4 Cu1 P1 145.52(10) 2_575 .
Sn2 S4 Cu1 S1 137.88(11) 2_575 .
Sn3 S4 Cu1 S1 34.36(13) 2_575 .
Sn2 S4 Cu1 Sn3 31.09(12) 2_575 .
Sn3 S4 Cu1 Sn3 -72.43(9) 2_575 .
Sn2 S1 Cu1 P1 154.96(13) . .
Sn1 S1 Cu1 P1 -101.08(14) . .
Sn2 S1 Cu1 S4 -90.56(15) . .
Sn1 S1 Cu1 S4 13.40(18) . .
Sn2 S1 Cu1 Sn3 28.20(12) . .
Sn1 S1 Cu1 Sn3 132.16(11) . .
C4 C1 Sn1 S3 -52.5(8) . .
C2 C1 Sn1 S3 71.2(9) . .
C3 C1 Sn1 S3 -170.2(6) . .
C4 C1 Sn1 S2 96.2(8) . .
C2 C1 Sn1 S2 -140.1(7) . .
C3 C1 Sn1 S2 -21.5(9) . .
C4 C1 Sn1 O1 27.1(7) . .
C2 C1 Sn1 O1 150.8(9) . .
C3 C1 Sn1 O1 -90.6(7) . .
C4 C1 Sn1 S1 -166.1(7) . .
C2 C1 Sn1 S1 -42.4(8) . .
C3 C1 Sn1 S1 76.2(7) . .
Sn3 S3 Sn1 C1 -154.0(3) 2_575 .
Sn3 S3 Sn1 S2 53.68(11) 2_575 .
Sn3 S3 Sn1 O1 135.0(2) 2_575 .
Sn3 S3 Sn1 S1 -43.46(11) 2_575 .
Sn2 S2 Sn1 C1 99.0(4) . .
Sn2 S2 Sn1 S3 -109.45(10) . .
Sn2 S2 Sn1 O1 164.11(19) . .
Sn2 S2 Sn1 S1 -2.88(10) . .
C5 O1 Sn1 C1 -16.0(7) . .
C5 O1 Sn1 S3 106.0(7) . .
C5 O1 Sn1 S2 -143.8(7) . .
C5 O1 Sn1 S1 -79.9(11) . .
Cu1 S1 Sn1 C1 117.2(3) . .
Sn2 S1 Sn1 C1 -121.0(3) . .
Cu1 S1 Sn1 S3 -7.98(15) . .
Sn2 S1 Sn1 S3 113.86(9) . .
Cu1 S1 Sn1 S2 -119.03(13) . .
Sn2 S1 Sn1 S2 2.81(10) . .
Cu1 S1 Sn1 O1 178.2(8) . .
Sn2 S1 Sn1 O1 -60.0(8) . .
C10 C7 Sn2 S2 -107.2(7) . .
C9 C7 Sn2 S2 14.2(8) . .
C8 C7 Sn2 S2 135.2(7) . .
C10 C7 Sn2 S4 37.8(8) . 2_575
C9 C7 Sn2 S4 159.2(6) . 2_575
C8 C7 Sn2 S4 -79.8(8) . 2_575
C10 C7 Sn2 S1 150.1(6) . .
C9 C7 Sn2 S1 -88.5(7) . .
C8 C7 Sn2 S1 32.5(8) . .
C10 C7 Sn2 O2 -34.8(7) . .
C9 C7 Sn2 O2 86.6(7) . .
C8 C7 Sn2 O2 -152.4(8) . .
Sn1 S2 Sn2 C7 -111.9(3) . .
Sn1 S2 Sn2 S4 107.61(11) . 2_575
Sn1 S2 Sn2 S1 2.92(10) . .
Sn1 S2 Sn2 O2 -178.68(18) . .
Cu1 S1 Sn2 C7 -123.4(3) . .
Sn1 S1 Sn2 C7 113.5(3) . .
Cu1 S1 Sn2 S2 120.24(13) . .
Sn1 S1 Sn2 S2 -2.82(10) . .
Cu1 S1 Sn2 S4 -4.31(15) . 2_575
Sn1 S1 Sn2 S4 -127.36(9) . 2_575
C11 O2 Sn2 C7 26.5(7) . .
C11 O2 Sn2 S2 144.4(7) . .
C11 O2 Sn2 S4 -89.9(7) . 2_575
P1 Cu1 Sn3 Cl1 -39.64(14) . .
S4 Cu1 Sn3 Cl1 -173.02(11) . .
S1 Cu1 Sn3 Cl1 64.36(10) . .
P1 Cu1 Sn3 S3 91.44(18) . 2_575
S4 Cu1 Sn3 S3 -41.94(18) . 2_575
S1 Cu1 Sn3 S3 -164.56(16) . 2_575
P1 Cu1 Sn3 S4 -144.58(12) . 2_575
S4 Cu1 Sn3 S4 82.04(11) . 2_575
S1 Cu1 Sn3 S4 -40.58(10) . 2_575
C33 C31 Sn4 S5 -30.4(9) . .
C32 C31 Sn4 S5 -151.1(6) . .
C34 C31 Sn4 S5 88.2(8) . .
C33 C31 Sn4 S7 -173.5(7) . .
C32 C31 Sn4 S7 65.8(8) . .
C34 C31 Sn4 S7 -54.9(7) . .
C33 C31 Sn4 S6 71.6(8) . .
C32 C31 Sn4 S6 -49.1(8) . .
C34 C31 Sn4 S6 -169.8(7) . .
Sn5 S5 Sn4 C31 107.7(4) . .
Sn5 S5 Sn4 S7 -111.89(11) . .
Sn5 S5 Sn4 S6 1.97(10) . .
Sn5 S7 Sn4 C31 -171.7(3) 2_666 .
Sn5 S7 Sn4 S5 39.46(16) 2_666 .
Sn5 S7 Sn4 S6 -63.69(15) 2_666 .
Sn5 S6 Sn4 C31 -132.3(3) . .
Sn5 S6 Sn4 S5 -2.04(10) . .
Sn5 S6 Sn4 S7 116.01(10) . .
C38 C37 Sn5 S6 -155.7(6) . .
C40 C37 Sn5 S6 80.3(8) . .
C39 C37 Sn5 S6 -40.6(8) . .
C38 C37 Sn5 S7 57.5(8) . 2_666
C40 C37 Sn5 S7 -66.6(8) . 2_666
C39 C37 Sn5 S7 172.5(6) . 2_666
C38 C37 Sn5 S5 -55.6(8) . .
C40 C37 Sn5 S5 -179.7(7) . .
C39 C37 Sn5 S5 59.5(7) . .
Sn4 S6 Sn5 C37 107.5(4) . .
Sn4 S6 Sn5 S7 -110.93(11) . 2_666
Sn4 S6 Sn5 S5 1.97(10) . .
Sn4 S5 Sn5 C37 -123.1(3) . .
Sn4 S5 Sn5 S6 -2.04(10) . .
Sn4 S5 Sn5 S7 123.85(10) . 2_666
